data_7061756
loop_
_publ_author_name
'Huang, You-Lin'
'Zhong, Yun-Jing'
'Ye, Hua-Jian'
'Li, You-Hong'
'Kuang, Xiao-Man'
'Ouyang, Zhi-Jian'
'Chen, Wen-Bin'
'Yang, Meng'
'Dong, Wen'

_publ_section_title
;
 Slow magnetic relaxation and spin crossover behavior in two mixed-valence
 Co(ii)/Co(iii) complexes
;
_journal_issue 37
_journal_name_full 'New Journal of Chemistry'
_journal_page_first 17720
_journal_page_last 17725
_journal_paper_doi 10.1039/D2NJ03051A
_journal_volume 46
_journal_year 2022
_chemical_formula_moiety 'C30 H22 Co N6, 2(C22 H12 Co N12 O4)'
_chemical_formula_sum 'C90 H84 Co3 N34 O13'
_chemical_formula_weight 2026.70
_space_group_crystal_system triclinic
_space_group_IT_number 2
_space_group_name_Hall '-P 1'
_space_group_name_H-M_alt 'P -1'
_atom_sites_solution_hydrogens geom
_audit_creation_date 2022-08-18
_audit_creation_method
;
Olex2 1.3
(compiled 2020.11.12 svn.r5f609507 for OlexSys, GUI svn.r6408)
;
_audit_update_record
;
2022-08-19 deposited with the CCDC.	2022-08-22 downloaded from the CCDC.
;
_cell_angle_alpha 77.152(3)
_cell_angle_beta 80.333(3)
_cell_angle_gamma 73.050(5)
_cell_formula_units_Z 2
_cell_length_a 11.5085(4)
_cell_length_b 15.2210(9)
_cell_length_c 28.5790(6)
_cell_measurement_reflns_used 31461
_cell_measurement_temperature 297.99(18)
_cell_measurement_theta_max 76.2840
_cell_measurement_theta_min 3.1090
_cell_volume 4640.2(4)
_computing_cell_refinement 'CrysAlisPro 1.171.40.84a (Rigaku OD, 2020)'
_computing_data_collection 'CrysAlisPro 1.171.40.84a (Rigaku OD, 2020)'
_computing_data_reduction 'CrysAlisPro 1.171.40.84a (Rigaku OD, 2020)'
_computing_molecular_graphics 'Olex2 1.3 (Dolomanov et al., 2009)'
_computing_publication_material 'Olex2 1.3 (Dolomanov et al., 2009)'
_computing_structure_refinement 'SHELXL 2018/3 (Sheldrick, 2015)'
_diffrn_ambient_temperature 298.0
_diffrn_detector_area_resol_mean 10.0000
_diffrn_detector_type HyPix
_diffrn_measured_fraction_theta_full 0.995
_diffrn_measured_fraction_theta_max 0.923
_diffrn_measurement_details
;
List of Runs (angles in degrees, time in seconds):

  # Type    Start    End  Width  t~exp~   \w     \q     \k     \f   Frames
#--------------------------------------------------------------------------
  1  \w    -17.00  30.00   0.50    0.40    --  -45.87  22.00  97.00   94
  2  \w    -38.00  22.00   0.50    0.40    --  -45.87  37.00 -30.00  120
  3  \w    -25.00  25.00   0.50    0.40    --  -45.87  19.00-120.00  100
  4  \w    -25.00  30.00   0.50    0.40    --  -45.87  19.00-180.00  110
  5  \w     -5.00  25.00   0.50    0.40    --   45.87 -22.00 -68.00   60
  6  \w     38.00  67.00   0.50    1.59    --  106.06 -61.00-120.00   58
  7  \w     37.00  66.00   0.50    1.59    --  106.06 -61.00-180.00   58
  8  \w     70.00  96.00   0.50    1.59    --  106.06 -94.00-180.00   52
  9  \w     44.00 106.00   0.50    1.59    --  106.06 -94.00 -90.00  124
 10  \w     86.00 111.00   0.50    1.59    --  106.06-125.00 -30.00   50
 11  \w     73.00 112.00   0.50    1.59    --  106.06-125.00 -60.00   78
 12  \w     68.00 105.00   0.50    1.59    --  106.06 -94.00  30.00   74
 13  \w     69.00 112.00   0.50    1.59    --  106.06-125.00  60.00   86
 14  \w     79.00 105.00   0.50    1.59    --  106.06 -94.00 120.00   52
 15  \w     35.00  72.00   0.50    1.59    --  106.06-125.00  30.00   74
 16  \w     43.00  75.00   0.50    1.59    --  106.06-125.00 -30.00   64
 17  \w     47.00  94.00   0.50    1.59    --  106.06 -94.00 -30.00   94
 18  \w     36.00  96.00   0.50    1.59    --  106.06 -94.00  60.00  120
 19  \w     33.00  58.00   0.50    1.59    --  106.06-125.00 -60.00   50
 20  \w     68.00  93.00   0.50    0.40    --   45.87-125.00-180.00   50
 21  \w     34.00  66.00   0.50    1.59    --  106.06 -94.00-180.00   64
 22  \w     91.00 178.00   0.50    1.59    --  106.06  30.00-180.00  174
 23  \w    143.00 176.00   0.50    1.59    --  106.06 125.00 -30.00   66
 24  \w     83.00 109.00   0.50    0.40    --   45.87  22.00  97.00   52
 25  \w     92.00 147.00   0.50    1.59    --  106.06  22.00  97.00  110
 26  \w    126.00 175.00   0.50    1.59    --  106.06  30.00 150.00   98
 27  \w     91.00 165.00   0.50    1.59    --  106.06  61.00  90.00  148
 28  \w     90.00 122.00   0.50    1.59    --  106.06 125.00 -30.00   64
 29  \w     91.00 163.00   0.50    1.59    --  106.06  77.00-150.00  144
 30  \w     34.00  80.00   0.50    0.40    --   45.87  22.00  97.00   92
 31  \w     35.00  72.00   0.50    1.59    --  106.06 -61.00 150.00   74
 32  \w     36.00  61.00   0.50    1.59    --  106.06-125.00  60.00   50
 33  \w    -93.00 -31.00   0.50    0.40    --  -45.87 -22.00 -68.00  124
 34  \w   -118.00 -92.00   0.50    0.40    --  -45.87-125.00 120.00   52
 35  \w   -132.00 -74.00   0.50    1.59    -- -102.00-125.00  30.00  116
 36  \w   -155.00 -87.00   0.50    1.59    -- -102.00 -45.00  60.00  136
 37  \w   -170.00 -87.00   0.50    1.59    -- -102.00 -22.00 -68.00  166
 38  \w   -171.00-142.00   0.50    1.59    -- -102.00-125.00  30.00   58
 39  \w    -65.00 -35.00   0.50    1.59    -- -102.00 107.00-160.24   60
 40  \w    -65.00 -30.00   0.50    1.59    -- -102.00 110.00 -74.34   70
 41  \w    -71.00 -22.00   0.50    0.40    --  -45.87 125.00 -90.00   98
 42  \w    -76.00 -31.00   0.50    1.59    -- -102.00 125.00  30.00   90
 43  \w    -91.00 -51.00   0.50    0.40    --  -45.87 125.00 150.00   80
 44  \w   -110.00 -31.00   0.50    1.59    -- -102.00 125.00  90.00  158
 45  \w   -108.00 -82.00   0.50    1.59    -- -102.00 110.00 -74.34   52
 46  \w   -107.00 -81.00   0.50    1.59    -- -102.00 107.00-160.24   52
 47  \w   -108.00 -35.00   0.50    1.59    -- -102.00 109.00  -7.31  146
 48  \w   -128.00 -68.00   0.50    1.59    -- -102.00 148.00  50.80  120
;
_diffrn_measurement_device 'four-circle diffractometer'
_diffrn_measurement_device_type 'XtaLAB Synergy R, DW system, HyPix'
_diffrn_measurement_method '\w scans'
_diffrn_radiation_type CuK\a
_diffrn_radiation_wavelength 1.54184
_diffrn_reflns_av_R_equivalents 0.0566
_diffrn_reflns_av_unetI/netI 0.0460
_diffrn_reflns_Laue_measured_fraction_full 0.995
_diffrn_reflns_Laue_measured_fraction_max 0.923
_diffrn_reflns_limit_h_max 14
_diffrn_reflns_limit_h_min -14
_diffrn_reflns_limit_k_max 18
_diffrn_reflns_limit_k_min -19
_diffrn_reflns_limit_l_max 36
_diffrn_reflns_limit_l_min -30
_diffrn_reflns_number 63067
_diffrn_reflns_point_group_measured_fraction_full 0.995
_diffrn_reflns_point_group_measured_fraction_max 0.923
_diffrn_reflns_theta_full 67.684
_diffrn_reflns_theta_max 80.349
_diffrn_reflns_theta_min 3.088
_exptl_absorpt_coefficient_mu 4.835
_exptl_absorpt_correction_T_max 1.00000
_exptl_absorpt_correction_T_min 0.51997
_exptl_absorpt_correction_type multi-scan
_exptl_absorpt_process_details
;
CrysAlisPro 1.171.40.84a (Rigaku Oxford Diffraction, 2020)
Empirical absorption correction using spherical harmonics,
implemented in SCALE3 ABSPACK scaling algorithm.
;
_exptl_crystal_colour red
_exptl_crystal_colour_primary red
_exptl_crystal_density_diffrn 1.451
_exptl_crystal_description block
_exptl_crystal_F_000 2094
_exptl_crystal_size_max 0.3
_exptl_crystal_size_mid 0.24
_exptl_crystal_size_min 0.2
_refine_diff_density_max 0.530
_refine_diff_density_min -0.389
_refine_diff_density_rms 0.064
_refine_ls_extinction_coef 0.00030(6)
_refine_ls_extinction_expression Fc^*^=kFc[1+0.001xFc^2^\l^3^/sin(2\q)]^-1/4^
_refine_ls_extinction_method 'SHELXL-2018/3 (Sheldrick 2018)'
_refine_ls_goodness_of_fit_ref 1.089
_refine_ls_hydrogen_treatment constr
_refine_ls_matrix_type full
_refine_ls_number_parameters 1041
_refine_ls_number_reflns 18771
_refine_ls_number_restraints 0
_refine_ls_restrained_S_all 1.089
_refine_ls_R_factor_all 0.0631
_refine_ls_R_factor_gt 0.0534
_refine_ls_shift/su_max 0.001
_refine_ls_shift/su_mean 0.000
_refine_ls_structure_factor_coef Fsqd
_refine_ls_weighting_details 'w=1/[\s^2^(Fo^2^)+(0.1099P)^2^] where P=(Fo^2^+2Fc^2^)/3'
_refine_ls_weighting_scheme calc
_refine_ls_wR_factor_gt 0.1574
_refine_ls_wR_factor_ref 0.1656
_reflns_Friedel_coverage 0.000
_reflns_number_gt 15182
_reflns_number_total 18771
_reflns_threshold_expression 'I > 2\s(I)'
_cod_data_source_file d2nj03051a2.cif
_cod_data_source_block co-298k
_cod_depositor_comments 'Adding full bibliography for 7061754--7061757.cif.'
_cod_database_code 7061756
_shelx_shelxl_version_number 2018/3
_shelx_space_group_comment
;
The symmetry employed for this shelxl refinement is uniquely defined
by the following loop, which should always be used as a source of
symmetry information in preference to the above space-group names.
They are only intended as comments.
;
_shelx_estimated_absorpt_t_max 0.445
_shelx_estimated_absorpt_t_min 0.325
_olex2_refinement_description
;
1. Fixed Uiso
 At 1.2 times of:
  All C(H) groups
 At 1.5 times of:
  All O(H) groups
2.a Aromatic/amide H refined with riding coordinates:
 C1(H1), C2(H2), C3(H3), C4(H4), C7(H7), C8(H8), C9(H9), C12(H12), C13(H13),
 C14(H14), C15(H15), C16(H16), C17(H17), C18(H18), C19(H19), C22(H22), C23(H23),
  C24(H24), C27(H27), C28(H28), C29(H29), C30(H30), C34(H34), C35(H35),
 C37(H37), C38(H38), C40(H40), C45(H45), C46(H46), C48(H48), C49(H49), C51(H51),
  C56(H56), C57(H57), C59(H59), C60(H60), C62(H62), C67(H67), C68(H68),
 C70(H70), C71(H71), C73(H73)
2.b Idealised tetrahedral OH refined as rotating group:
 O2(H2A), O4(H4A), O6(H6), O8(H8A)
;
_smtbx_masks_void_probe_radius 1.2
_smtbx_masks_void_truncation_radius 1.2
_olex2_submission_special_instructions 'No special instructions were received'
_oxdiff_exptl_absorpt_empirical_details
;
Empirical correction (ABSPACK) includes:
- Absorption correction using spherical harmonics
- Frame scaling
;

loop_
_space_group_symop_operation_xyz
'x, y, z'
'-x, -y, -z'

loop_
_atom_site_label
_atom_site_type_symbol
_atom_site_fract_x
_atom_site_fract_y
_atom_site_fract_z
_atom_site_U_iso_or_equiv
_atom_site_adp_type
_atom_site_occupancy
_atom_site_site_symmetry_order
_atom_site_calc_flag
_atom_site_refinement_flags_posn
_atom_site_refinement_flags_adp
_atom_site_refinement_flags_occupancy
_atom_site_disorder_assembly
_atom_site_disorder_group
Co1 Co 0.59828(4) 0.62551(3) 0.17360(2) 0.04350(11) Uani 1 1 d . . . . .
N1 N 0.5777(2) 0.67384(17) 0.23799(8) 0.0547(5) Uani 1 1 d . . . . .
N2 N 0.5074(2) 0.75459(15) 0.15489(8) 0.0470(5) Uani 1 1 d . . . . .
N3 N 0.5729(2) 0.62698(16) 0.10314(8) 0.0516(5) Uani 1 1 d . . . . .
N4 N 0.4666(2) 0.54987(17) 0.19933(8) 0.0520(5) Uani 1 1 d . . . . .
N5 N 0.7011(2) 0.50034(16) 0.19307(7) 0.0464(5) Uani 1 1 d . . . . .
N6 N 0.7729(2) 0.64837(17) 0.15440(8) 0.0505(5) Uani 1 1 d . . . . .
C1 C 0.6126(3) 0.6242(3) 0.28078(12) 0.0692(8) Uani 1 1 d . . . . .
H1 H 0.644834 0.559935 0.283586 0.083 Uiso 1 1 calc R U . . .
C2 C 0.6033(4) 0.6631(3) 0.32029(14) 0.0833(11) Uani 1 1 d . . . . .
H2 H 0.627117 0.626540 0.349540 0.100 Uiso 1 1 calc R U . . .
C3 C 0.5572(4) 0.7590(4) 0.31529(14) 0.0917(13) Uani 1 1 d . . . . .
H3 H 0.552356 0.788123 0.341169 0.110 Uiso 1 1 calc R U . . .
C4 C 0.5181(4) 0.8118(3) 0.27182(14) 0.0753(9) Uani 1 1 d . . . . .
H4 H 0.485555 0.876141 0.268322 0.090 Uiso 1 1 calc R U . . .
C5 C 0.5286(3) 0.7664(2) 0.23382(10) 0.0531(6) Uani 1 1 d . . . . .
C6 C 0.4889(3) 0.81348(19) 0.18581(11) 0.0519(6) Uani 1 1 d . . . . .
C7 C 0.4383(3) 0.9079(2) 0.17146(13) 0.0658(8) Uani 1 1 d . . . . .
H7 H 0.424767 0.948870 0.192788 0.079 Uiso 1 1 calc R U . . .
C8 C 0.4085(3) 0.9401(2) 0.12515(15) 0.0737(9) Uani 1 1 d . . . . .
H8 H 0.375101 1.003678 0.114958 0.088 Uiso 1 1 calc R U . . .
C9 C 0.4270(3) 0.8796(2) 0.09324(13) 0.0655(8) Uani 1 1 d . . . . .
H9 H 0.405928 0.901701 0.061911 0.079 Uiso 1 1 calc R U . . .
C10 C 0.4781(3) 0.78489(19) 0.10934(10) 0.0507(6) Uani 1 1 d . . . . .
C11 C 0.5093(3) 0.7104(2) 0.08082(10) 0.0534(6) Uani 1 1 d . . . . .
C12 C 0.4763(4) 0.7224(3) 0.03506(11) 0.0752(10) Uani 1 1 d . . . . .
H12 H 0.430867 0.780152 0.020334 0.090 Uiso 1 1 calc R U . . .
C13 C 0.5121(5) 0.6472(3) 0.01159(13) 0.0878(12) Uani 1 1 d . . . . .
H13 H 0.490884 0.653632 -0.019226 0.105 Uiso 1 1 calc R U . . .
C14 C 0.5782(4) 0.5641(3) 0.03382(12) 0.0794(10) Uani 1 1 d . . . . .
H14 H 0.603210 0.512993 0.018317 0.095 Uiso 1 1 calc R U . . .
C15 C 0.6084(3) 0.5556(2) 0.07932(11) 0.0620(7) Uani 1 1 d . . . . .
H15 H 0.654930 0.498340 0.094096 0.074 Uiso 1 1 calc R U . . .
C16 C 0.3451(3) 0.5814(3) 0.20132(11) 0.0663(8) Uani 1 1 d . . . . .
H16 H 0.311008 0.645062 0.191492 0.080 Uiso 1 1 calc R U . . .
C17 C 0.2673(3) 0.5236(3) 0.21741(14) 0.0802(11) Uani 1 1 d . . . . .
H17 H 0.182979 0.547903 0.218770 0.096 Uiso 1 1 calc R U . . .
C18 C 0.3181(4) 0.4300(3) 0.23118(14) 0.0788(10) Uani 1 1 d . . . . .
H18 H 0.268397 0.389372 0.241268 0.095 Uiso 1 1 calc R U . . .
C19 C 0.4426(3) 0.3963(3) 0.23007(12) 0.0666(8) Uani 1 1 d . . . . .
H19 H 0.477907 0.332852 0.239827 0.080 Uiso 1 1 calc R U . . .
C20 C 0.5151(3) 0.4577(2) 0.21427(9) 0.0495(6) Uani 1 1 d . . . . .
C21 C 0.6487(3) 0.43018(18) 0.21235(9) 0.0484(6) Uani 1 1 d . . . . .
C22 C 0.7190(3) 0.3417(2) 0.22972(11) 0.0624(7) Uani 1 1 d . . . . .
H22 H 0.683129 0.292967 0.243015 0.075 Uiso 1 1 calc R U . . .
C23 C 0.8436(3) 0.3278(2) 0.22675(12) 0.0703(9) Uani 1 1 d . . . . .
H23 H 0.892308 0.269049 0.238490 0.084 Uiso 1 1 calc R U . . .
C24 C 0.8972(3) 0.3993(2) 0.20677(12) 0.0641(8) Uani 1 1 d . . . . .
H24 H 0.981369 0.389218 0.204830 0.077 Uiso 1 1 calc R U . . .
C25 C 0.8229(2) 0.4873(2) 0.18942(9) 0.0493(6) Uani 1 1 d . . . . .
C26 C 0.8643(3) 0.5713(2) 0.16652(10) 0.0521(6) Uani 1 1 d . . . . .
C27 C 0.9857(3) 0.5724(3) 0.15794(12) 0.0671(8) Uani 1 1 d . . . . .
H27 H 1.047434 0.518685 0.166604 0.081 Uiso 1 1 calc R U . . .
C28 C 1.0125(4) 0.6563(3) 0.13593(14) 0.0777(10) Uani 1 1 d . . . . .
H28 H 1.093211 0.659627 0.129937 0.093 Uiso 1 1 calc R U . . .
C29 C 0.9207(4) 0.7336(3) 0.12316(13) 0.0756(10) Uani 1 1 d . . . . .
H29 H 0.938532 0.789592 0.108018 0.091 Uiso 1 1 calc R U . . .
C30 C 0.8010(3) 0.7286(2) 0.13274(11) 0.0613(7) Uani 1 1 d . . . . .
H30 H 0.738529 0.781811 0.124044 0.074 Uiso 1 1 calc R U . . .
Co2 Co 0.58409(3) 0.14063(3) 0.16438(2) 0.04037(11) Uani 1 1 d . . . . .
O1 O 0.43027(17) 0.11233(13) 0.18239(7) 0.0517(4) Uani 1 1 d . . . . .
O2 O 0.2293(2) 0.57664(16) 0.04398(10) 0.0770(7) Uani 1 1 d . . . . .
H2A H 0.172065 0.608649 0.028899 0.115 Uiso 1 1 calc R U . . .
O3 O 0.58525(18) 0.15712(12) 0.22860(7) 0.0506(4) Uani 1 1 d . . . . .
O4 O 0.9309(3) -0.32419(15) 0.24666(7) 0.0820(8) Uani 1 1 d . . . . .
H4A H 0.953166 -0.370414 0.267392 0.123 Uiso 1 1 calc R U . . .
N7 N 0.71120(19) 0.20013(15) 0.14235(8) 0.0448(4) Uani 1 1 d . . . . .
N8 N 0.8315(2) 0.18419(18) 0.14059(10) 0.0571(6) Uani 1 1 d . . . . .
N9 N 0.8586(2) 0.26293(19) 0.11962(11) 0.0654(7) Uani 1 1 d . . . . .
N10 N 0.7569(2) 0.33147(17) 0.10730(10) 0.0573(6) Uani 1 1 d . . . . .
N11 N 0.54347(18) 0.32695(14) 0.11838(8) 0.0441(4) Uani 1 1 d . . . . .
N12 N 0.49078(18) 0.26161(14) 0.13896(7) 0.0416(4) Uani 1 1 d . . . . .
N13 N 0.6077(2) 0.09321(15) 0.10654(8) 0.0479(5) Uani 1 1 d . . . . .
N14 N 0.5819(3) 0.11804(19) 0.06086(9) 0.0634(6) Uani 1 1 d . . . . .
N15 N 0.6352(3) 0.0462(2) 0.03967(9) 0.0754(8) Uani 1 1 d . . . . .
N16 N 0.6973(3) -0.02684(19) 0.07104(8) 0.0664(7) Uani 1 1 d . . . . .
N17 N 0.7185(2) -0.04046(15) 0.15595(7) 0.0487(5) Uani 1 1 d . . . . .
N18 N 0.67883(19) 0.01802(14) 0.18537(7) 0.0411(4) Uani 1 1 d . . . . .
C31 C 0.6681(2) 0.28971(18) 0.12221(9) 0.0442(5) Uani 1 1 d . . . . .
C32 C 0.3695(2) 0.26777(17) 0.13957(9) 0.0413(5) Uani 1 1 d . . . . .
C33 C 0.3449(2) 0.18103(18) 0.16355(10) 0.0470(5) Uani 1 1 d . . . . .
C34 C 0.2266(3) 0.1704(2) 0.16567(13) 0.0620(7) Uani 1 1 d . . . . .
H34 H 0.207198 0.116310 0.183287 0.074 Uiso 1 1 calc R U . . .
C35 C 0.1412(3) 0.2391(2) 0.14196(13) 0.0644(8) Uani 1 1 d . . . . .
H35 H 0.064384 0.230010 0.142637 0.077 Uiso 1 1 calc R U . . .
C36 C 0.1642(2) 0.3253(2) 0.11586(11) 0.0548(6) Uani 1 1 d . . . . .
C37 C 0.0750(3) 0.3923(2) 0.08968(13) 0.0633(8) Uani 1 1 d . . . . .
H37 H 0.000238 0.380496 0.089491 0.076 Uiso 1 1 calc R U . . .
C38 C 0.0957(3) 0.4747(3) 0.06444(13) 0.0674(8) Uani 1 1 d . . . . .
H38 H 0.037152 0.517191 0.045973 0.081 Uiso 1 1 calc R U . . .
C39 C 0.2059(3) 0.4948(2) 0.06655(11) 0.0572(7) Uani 1 1 d . . . . .
C40 C 0.2966(2) 0.42964(19) 0.09197(10) 0.0508(6) Uani 1 1 d . . . . .
H40 H 0.369332 0.443694 0.093091 0.061 Uiso 1 1 calc R U . . .
C41 C 0.2788(2) 0.34309(18) 0.11585(9) 0.0453(5) Uani 1 1 d . . . . .
C42 C 0.6773(3) 0.00524(18) 0.11138(9) 0.0492(6) Uani 1 1 d . . . . .
C43 C 0.7001(2) -0.00042(17) 0.23222(8) 0.0419(5) Uani 1 1 d . . . . .
C44 C 0.6458(2) 0.08067(18) 0.25380(9) 0.0463(5) Uani 1 1 d . . . . .
C45 C 0.6630(3) 0.0758(2) 0.30228(10) 0.0564(7) Uani 1 1 d . . . . .
H45 H 0.630699 0.127971 0.316852 0.068 Uiso 1 1 calc R U . . .
C46 C 0.7272(3) -0.0057(2) 0.32739(10) 0.0620(8) Uani 1 1 d . . . . .
H46 H 0.737538 -0.007655 0.359218 0.074 Uiso 1 1 calc R U . . .
C47 C 0.7792(3) -0.08800(19) 0.30759(9) 0.0505(6) Uani 1 1 d . . . . .
C48 C 0.8431(3) -0.1706(2) 0.33475(10) 0.0595(7) Uani 1 1 d . . . . .
H48 H 0.850811 -0.171764 0.366776 0.071 Uiso 1 1 calc R U . . .
C49 C 0.8948(3) -0.2498(2) 0.31576(10) 0.0609(7) Uani 1 1 d . . . . .
H49 H 0.937276 -0.303897 0.334635 0.073 Uiso 1 1 calc R U . . .
C50 C 0.8832(3) -0.24882(19) 0.26755(10) 0.0552(7) Uani 1 1 d . . . . .
C51 C 0.8205(3) -0.16796(17) 0.23952(9) 0.0487(6) Uani 1 1 d . . . . .
H51 H 0.813652 -0.167526 0.207497 0.058 Uiso 1 1 calc R U . . .
C52 C 0.7675(2) -0.08732(17) 0.25886(8) 0.0439(5) Uani 1 1 d . . . . .
Co3 Co 0.85337(4) 0.34617(3) 0.41569(2) 0.04002(11) Uani 1 1 d . . . . .
O5 O 0.99120(17) 0.31154(13) 0.45061(7) 0.0513(4) Uani 1 1 d . . . . .
O6 O 1.0290(3) -0.13522(18) 0.39538(13) 0.0961(9) Uani 1 1 d . . . . .
H6 H 1.056153 -0.191087 0.405726 0.144 Uiso 1 1 calc R U . . .
O7 O 0.75236(18) 0.33553(13) 0.47547(6) 0.0499(4) Uani 1 1 d . . . . .
O8 O 0.6363(3) 0.83755(17) 0.42039(13) 0.1027(10) Uani 1 1 d . . . . .
H8A H 0.585104 0.883159 0.428649 0.154 Uiso 1 1 calc R U . . .
N19 N 0.72615(19) 0.34969(14) 0.38082(7) 0.0433(4) Uani 1 1 d . . . . .
N20 N 0.6300(2) 0.40854(16) 0.35989(7) 0.0483(5) Uani 1 1 d . . . . .
N21 N 0.5814(2) 0.35899(18) 0.34065(9) 0.0582(6) Uani 1 1 d . . . . .
N22 N 0.6442(2) 0.26738(17) 0.34846(9) 0.0575(6) Uani 1 1 d . . . . .
N23 N 0.8266(2) 0.18809(15) 0.38999(8) 0.0501(5) Uani 1 1 d . . . . .
N24 N 0.89355(19) 0.21872(14) 0.41162(7) 0.0432(4) Uani 1 1 d . . . . .
N25 N 0.94435(19) 0.38824(14) 0.35783(7) 0.0432(4) Uani 1 1 d . . . . .
N26 N 1.0179(2) 0.35830(16) 0.31996(8) 0.0513(5) Uani 1 1 d . . . . .
N27 N 1.0413(2) 0.43164(17) 0.29024(8) 0.0549(5) Uani 1 1 d . . . . .
N28 N 0.9826(2) 0.51060(16) 0.30848(8) 0.0502(5) Uani 1 1 d . . . . .
N29 N 0.8482(2) 0.53340(14) 0.38328(7) 0.0434(4) Uani 1 1 d . . . . .
N30 N 0.80843(18) 0.47490(14) 0.41810(7) 0.0397(4) Uani 1 1 d . . . . .
C1X C 0.6748(2) 0.58978(19) 0.46883(9) 0.0468(6) Uani 1 1 d . . . . .
C53 C 0.7341(2) 0.26442(17) 0.37277(9) 0.0449(5) Uani 1 1 d . . . . .
C54 C 0.9940(2) 0.16606(18) 0.43366(9) 0.0450(5) Uani 1 1 d . . . . .
C55 C 1.0393(2) 0.22235(19) 0.45587(9) 0.0472(5) Uani 1 1 d . . . . .
C56 C 1.1376(3) 0.1784(2) 0.48477(11) 0.0589(7) Uani 1 1 d . . . . .
H56 H 1.168934 0.213404 0.499810 0.071 Uiso 1 1 calc R U . . .
C57 C 1.1845(3) 0.0847(2) 0.48984(12) 0.0628(7) Uani 1 1 d . . . . .
H57 H 1.246077 0.056470 0.509887 0.075 Uiso 1 1 calc R U . . .
C58 C 1.1455(3) 0.0266(2) 0.46649(11) 0.0570(7) Uani 1 1 d . . . . .
C59 C 1.1982(3) -0.0694(2) 0.47244(12) 0.0669(8) Uani 1 1 d . . . . .
H59 H 1.259425 -0.096541 0.492741 0.080 Uiso 1 1 calc R U . . .
C60 C 1.1621(3) -0.1244(2) 0.44919(13) 0.0690(8) Uani 1 1 d . . . . .
H60 H 1.199530 -0.188223 0.453280 0.083 Uiso 1 1 calc R U . . .
C61 C 1.0692(3) -0.0850(2) 0.41934(13) 0.0665(8) Uani 1 1 d . . . . .
C62 C 1.0121(3) 0.0092(2) 0.41342(12) 0.0597(7) Uani 1 1 d . . . . .
H62 H 0.949494 0.034724 0.393633 0.072 Uiso 1 1 calc R U . . .
C63 C 1.0480(2) 0.06655(19) 0.43713(10) 0.0493(6) Uani 1 1 d . . . . .
C64 C 0.9235(2) 0.48130(16) 0.34987(8) 0.0411(5) Uani 1 1 d . . . . .
C65 C 0.7311(2) 0.49829(18) 0.45773(8) 0.0424(5) Uani 1 1 d . . . . .
C66 C 0.7065(2) 0.41616(19) 0.48838(8) 0.0448(5) Uani 1 1 d . . . . .
C67 C 0.6317(3) 0.4245(2) 0.53265(9) 0.0537(6) Uani 1 1 d . . . . .
H67 H 0.617379 0.371616 0.553658 0.064 Uiso 1 1 calc R U . . .
C68 C 0.5813(3) 0.5100(2) 0.54414(9) 0.0575(7) Uani 1 1 d . . . . .
H68 H 0.534034 0.514197 0.573735 0.069 Uiso 1 1 calc R U . . .
C69 C 0.5970(2) 0.5943(2) 0.51317(10) 0.0522(6) Uani 1 1 d . . . . .
C70 C 0.5349(3) 0.6820(3) 0.52451(12) 0.0670(8) Uani 1 1 d . . . . .
H70 H 0.484572 0.685085 0.553504 0.080 Uiso 1 1 calc R U . . .
C71 C 0.5456(3) 0.7622(3) 0.49473(15) 0.0769(10) Uani 1 1 d . . . . .
H71 H 0.502454 0.819566 0.503072 0.092 Uiso 1 1 calc R U . . .
C72 C 0.6216(3) 0.7587(2) 0.45154(14) 0.0672(8) Uani 1 1 d . . . . .
C73 C 0.6873(3) 0.6737(2) 0.43918(11) 0.0548(6) Uani 1 1 d . . . . .
H73 H 0.740428 0.672295 0.410811 0.066 Uiso 1 1 calc R U . . .

loop_
_atom_site_aniso_label
_atom_site_aniso_U_11
_atom_site_aniso_U_22
_atom_site_aniso_U_33
_atom_site_aniso_U_23
_atom_site_aniso_U_13
_atom_site_aniso_U_12
Co1 0.0485(2) 0.0400(2) 0.0415(2) -0.00833(15) -0.00846(16) -0.00824(17)
N1 0.0602(14) 0.0530(13) 0.0525(12) -0.0130(10) -0.0135(10) -0.0110(11)
N2 0.0505(12) 0.0402(11) 0.0497(11) -0.0095(9) -0.0066(9) -0.0096(9)
N3 0.0645(14) 0.0402(11) 0.0494(11) -0.0061(9) -0.0116(10) -0.0114(10)
N4 0.0534(13) 0.0537(13) 0.0481(11) -0.0097(10) -0.0109(10) -0.0099(10)
N5 0.0525(12) 0.0470(12) 0.0401(10) -0.0121(8) -0.0058(9) -0.0105(9)
N6 0.0496(12) 0.0510(13) 0.0511(11) -0.0136(10) -0.0054(9) -0.0106(10)
C1 0.079(2) 0.067(2) 0.0582(17) -0.0101(14) -0.0214(15) -0.0060(17)
C2 0.088(3) 0.094(3) 0.067(2) -0.0220(19) -0.0287(19) -0.005(2)
C3 0.091(3) 0.126(4) 0.073(2) -0.047(2) -0.025(2) -0.022(3)
C4 0.077(2) 0.076(2) 0.082(2) -0.0409(18) -0.0157(18) -0.0104(18)
C5 0.0518(14) 0.0549(16) 0.0592(15) -0.0239(12) -0.0068(12) -0.0141(12)
C6 0.0480(14) 0.0441(14) 0.0666(16) -0.0180(12) -0.0039(12) -0.0123(11)
C7 0.0656(18) 0.0430(15) 0.089(2) -0.0196(15) -0.0092(16) -0.0080(13)
C8 0.078(2) 0.0338(14) 0.101(3) -0.0052(15) -0.0147(19) -0.0049(14)
C9 0.0705(19) 0.0426(15) 0.0737(19) 0.0035(13) -0.0164(16) -0.0061(14)
C10 0.0537(14) 0.0436(14) 0.0512(14) -0.0016(11) -0.0118(11) -0.0094(11)
C11 0.0596(16) 0.0478(15) 0.0481(13) -0.0011(11) -0.0116(12) -0.0095(12)
C12 0.099(3) 0.071(2) 0.0457(15) 0.0003(14) -0.0243(16) -0.0064(19)
C13 0.117(3) 0.097(3) 0.0497(17) -0.0181(18) -0.0163(19) -0.021(3)
C14 0.107(3) 0.076(2) 0.0603(18) -0.0300(17) -0.0048(19) -0.022(2)
C15 0.077(2) 0.0488(16) 0.0587(16) -0.0139(13) -0.0049(15) -0.0132(14)
C16 0.0576(17) 0.078(2) 0.0609(17) -0.0138(15) -0.0147(14) -0.0086(16)
C17 0.0539(18) 0.117(3) 0.075(2) -0.031(2) -0.0050(16) -0.023(2)
C18 0.070(2) 0.103(3) 0.076(2) -0.027(2) 0.0078(17) -0.043(2)
C19 0.073(2) 0.068(2) 0.0639(17) -0.0199(15) 0.0073(15) -0.0287(17)
C20 0.0592(15) 0.0510(15) 0.0398(12) -0.0132(10) -0.0027(11) -0.0146(12)
C21 0.0599(15) 0.0429(13) 0.0403(12) -0.0101(10) -0.0021(11) -0.0104(12)
C22 0.073(2) 0.0516(16) 0.0563(15) -0.0076(13) -0.0035(14) -0.0102(14)
C23 0.077(2) 0.0523(17) 0.0674(18) -0.0048(14) -0.0154(16) 0.0043(16)
C24 0.0520(16) 0.0655(19) 0.0689(18) -0.0184(15) -0.0123(14) 0.0010(14)
C25 0.0478(13) 0.0531(15) 0.0451(12) -0.0166(11) -0.0065(11) -0.0042(11)
C26 0.0488(14) 0.0609(16) 0.0515(14) -0.0229(12) -0.0036(11) -0.0138(12)
C27 0.0529(16) 0.083(2) 0.0730(19) -0.0344(17) -0.0002(14) -0.0180(16)
C28 0.063(2) 0.102(3) 0.081(2) -0.037(2) 0.0069(17) -0.035(2)
C29 0.089(3) 0.084(3) 0.0673(19) -0.0266(17) 0.0124(18) -0.047(2)
C30 0.0699(19) 0.0601(18) 0.0586(16) -0.0180(13) 0.0012(14) -0.0238(15)
Co2 0.0393(2) 0.03190(19) 0.0483(2) -0.00685(15) -0.00634(16) -0.00650(15)
O1 0.0459(9) 0.0393(9) 0.0683(11) -0.0067(8) -0.0039(8) -0.0128(8)
O2 0.0608(13) 0.0557(13) 0.0963(17) 0.0087(12) -0.0188(12) 0.0010(10)
O3 0.0578(11) 0.0347(9) 0.0571(10) -0.0137(7) -0.0063(8) -0.0050(8)
O4 0.132(2) 0.0425(11) 0.0495(11) -0.0026(9) -0.0175(12) 0.0108(13)
N7 0.0384(10) 0.0387(11) 0.0547(11) -0.0051(9) -0.0090(9) -0.0067(8)
N8 0.0365(11) 0.0541(14) 0.0763(15) -0.0069(11) -0.0124(10) -0.0058(10)
N9 0.0395(11) 0.0614(16) 0.0940(19) -0.0068(13) -0.0107(12) -0.0152(11)
N10 0.0406(11) 0.0496(13) 0.0796(16) -0.0019(11) -0.0098(11) -0.0143(10)
N11 0.0374(10) 0.0347(10) 0.0589(12) -0.0057(9) -0.0083(9) -0.0082(8)
N12 0.0377(10) 0.0366(10) 0.0515(11) -0.0090(8) -0.0040(8) -0.0108(8)
N13 0.0524(12) 0.0397(11) 0.0484(11) -0.0006(9) -0.0155(9) -0.0072(9)
N14 0.0811(18) 0.0555(14) 0.0470(12) 0.0023(10) -0.0232(12) -0.0078(13)
N15 0.108(2) 0.0616(16) 0.0470(13) -0.0085(11) -0.0244(14) 0.0008(15)
N16 0.092(2) 0.0553(14) 0.0442(12) -0.0115(10) -0.0204(12) 0.0006(13)
N17 0.0645(14) 0.0363(10) 0.0418(10) -0.0098(8) -0.0128(9) -0.0024(9)
N18 0.0473(11) 0.0344(10) 0.0407(10) -0.0073(8) -0.0057(8) -0.0086(8)
C31 0.0361(11) 0.0407(12) 0.0555(13) -0.0071(10) -0.0087(10) -0.0089(10)
C32 0.0349(11) 0.0360(12) 0.0529(13) -0.0113(10) -0.0038(10) -0.0073(9)
C33 0.0394(12) 0.0424(13) 0.0593(14) -0.0130(11) -0.0025(11) -0.0100(10)
C34 0.0459(14) 0.0524(16) 0.088(2) -0.0126(15) 0.0039(14) -0.0193(13)
C35 0.0397(13) 0.0668(19) 0.091(2) -0.0228(16) -0.0037(14) -0.0169(13)
C36 0.0378(12) 0.0555(16) 0.0717(17) -0.0228(13) -0.0037(12) -0.0065(11)
C37 0.0385(13) 0.0638(19) 0.087(2) -0.0201(16) -0.0169(14) -0.0024(13)
C38 0.0479(15) 0.071(2) 0.0742(19) -0.0179(16) -0.0169(14) 0.0069(14)
C39 0.0488(15) 0.0500(15) 0.0627(16) -0.0104(12) -0.0075(12) 0.0031(12)
C40 0.0351(12) 0.0437(14) 0.0678(16) -0.0120(12) -0.0062(11) 0.0002(10)
C41 0.0359(11) 0.0447(13) 0.0535(13) -0.0174(11) -0.0007(10) -0.0041(10)
C42 0.0617(16) 0.0416(13) 0.0414(12) -0.0081(10) -0.0104(11) -0.0061(11)
C43 0.0502(13) 0.0363(12) 0.0398(11) -0.0087(9) -0.0046(10) -0.0112(10)
C44 0.0518(14) 0.0379(12) 0.0510(13) -0.0133(10) -0.0010(11) -0.0133(11)
C45 0.0763(19) 0.0478(15) 0.0494(14) -0.0206(11) -0.0040(13) -0.0159(14)
C46 0.094(2) 0.0554(17) 0.0431(13) -0.0132(12) -0.0124(14) -0.0242(16)
C47 0.0665(17) 0.0453(14) 0.0433(12) -0.0072(10) -0.0122(12) -0.0174(12)
C48 0.085(2) 0.0559(17) 0.0398(13) -0.0004(11) -0.0195(13) -0.0219(15)
C49 0.080(2) 0.0473(15) 0.0514(15) 0.0046(12) -0.0225(14) -0.0128(14)
C50 0.0720(18) 0.0407(14) 0.0459(13) -0.0023(11) -0.0103(12) -0.0061(13)
C51 0.0648(16) 0.0354(12) 0.0408(12) -0.0049(9) -0.0097(11) -0.0047(11)
C52 0.0531(14) 0.0400(12) 0.0394(11) -0.0051(9) -0.0080(10) -0.0136(11)
Co3 0.0430(2) 0.0348(2) 0.04037(19) -0.00766(14) -0.00587(15) -0.00611(15)
O5 0.0529(10) 0.0449(10) 0.0571(10) -0.0102(8) -0.0132(8) -0.0101(8)
O6 0.107(2) 0.0464(13) 0.137(2) -0.0286(15) -0.0434(19) 0.0032(13)
O7 0.0561(10) 0.0468(10) 0.0438(9) -0.0052(7) -0.0060(8) -0.0112(8)
O8 0.102(2) 0.0447(13) 0.146(3) -0.0311(15) 0.0284(19) -0.0084(13)
N19 0.0468(11) 0.0374(10) 0.0424(10) -0.0092(8) -0.0074(8) -0.0034(8)
N20 0.0500(12) 0.0454(12) 0.0442(10) -0.0117(9) -0.0108(9) 0.0009(9)
N21 0.0581(14) 0.0552(14) 0.0595(13) -0.0186(11) -0.0192(11) 0.0008(11)
N22 0.0593(14) 0.0533(13) 0.0624(13) -0.0210(11) -0.0191(11) -0.0040(11)
N23 0.0514(12) 0.0386(11) 0.0582(12) -0.0119(9) -0.0125(10) -0.0029(9)
N24 0.0455(11) 0.0396(10) 0.0433(10) -0.0074(8) -0.0052(8) -0.0093(9)
N25 0.0451(11) 0.0351(10) 0.0469(10) -0.0110(8) -0.0037(8) -0.0048(8)
N26 0.0512(12) 0.0482(12) 0.0503(11) -0.0189(10) 0.0037(9) -0.0046(10)
N27 0.0592(14) 0.0496(13) 0.0499(12) -0.0104(10) 0.0030(10) -0.0094(11)
N28 0.0531(12) 0.0435(11) 0.0468(11) -0.0065(9) -0.0002(9) -0.0061(10)
N29 0.0489(11) 0.0360(10) 0.0424(10) -0.0102(8) -0.0046(8) -0.0051(8)
N30 0.0393(10) 0.0392(10) 0.0402(9) -0.0093(8) -0.0089(8) -0.0054(8)
C1X 0.0428(12) 0.0559(15) 0.0454(12) -0.0223(11) -0.0113(10) -0.0053(11)
C53 0.0477(13) 0.0394(12) 0.0472(12) -0.0130(10) -0.0078(10) -0.0058(10)
C54 0.0405(12) 0.0432(13) 0.0476(12) -0.0064(10) -0.0038(10) -0.0074(10)
C55 0.0450(13) 0.0464(14) 0.0463(12) -0.0069(10) -0.0053(10) -0.0072(11)
C56 0.0506(15) 0.0594(17) 0.0649(17) -0.0088(13) -0.0200(13) -0.0063(13)
C57 0.0499(15) 0.0654(19) 0.0659(17) -0.0053(14) -0.0178(13) -0.0027(14)
C58 0.0471(14) 0.0513(16) 0.0597(15) -0.0019(12) -0.0057(12) 0.0002(12)
C59 0.0624(18) 0.0519(17) 0.0696(18) 0.0018(14) -0.0156(15) 0.0054(14)
C60 0.071(2) 0.0411(15) 0.079(2) -0.0047(14) -0.0095(16) 0.0057(14)
C61 0.071(2) 0.0409(15) 0.083(2) -0.0145(14) -0.0079(16) -0.0053(14)
C62 0.0601(17) 0.0437(15) 0.0697(18) -0.0114(13) -0.0067(14) -0.0045(13)
C63 0.0454(13) 0.0436(14) 0.0522(13) -0.0044(11) -0.0038(11) -0.0060(11)
C64 0.0420(12) 0.0357(11) 0.0420(11) -0.0080(9) -0.0071(9) -0.0031(9)
C65 0.0405(12) 0.0508(14) 0.0364(11) -0.0126(10) -0.0077(9) -0.0076(10)
C66 0.0430(12) 0.0526(14) 0.0378(11) -0.0107(10) -0.0117(9) -0.0053(11)
C67 0.0498(14) 0.0700(18) 0.0390(12) -0.0044(12) -0.0081(11) -0.0146(13)
C68 0.0509(15) 0.082(2) 0.0393(12) -0.0217(13) -0.0074(11) -0.0074(14)
C69 0.0428(13) 0.0702(18) 0.0479(13) -0.0248(12) -0.0073(10) -0.0097(12)
C70 0.0537(16) 0.082(2) 0.0684(18) -0.0438(17) 0.0042(14) -0.0068(15)
C71 0.064(2) 0.065(2) 0.104(3) -0.048(2) 0.0050(18) -0.0041(16)
C72 0.0587(17) 0.0536(17) 0.089(2) -0.0285(16) -0.0025(16) -0.0057(14)
C73 0.0532(15) 0.0484(15) 0.0650(16) -0.0237(12) -0.0045(13) -0.0082(12)

loop_
_atom_type_symbol
_atom_type_description
_atom_type_scat_dispersion_real
_atom_type_scat_dispersion_imag
_atom_type_scat_source
C C 0.0181 0.0091 'International Tables Vol C Tables 4.2.6.8 and 6.1.1.4'
H H 0.0000 0.0000 'International Tables Vol C Tables 4.2.6.8 and 6.1.1.4'
Co Co -2.3653 3.6143 'International Tables Vol C Tables 4.2.6.8 and 6.1.1.4'
N N 0.0311 0.0180 'International Tables Vol C Tables 4.2.6.8 and 6.1.1.4'
O O 0.0492 0.0322 'International Tables Vol C Tables 4.2.6.8 and 6.1.1.4'

loop_
_geom_angle_atom_site_label_1
_geom_angle_atom_site_label_2
_geom_angle_atom_site_label_3
_geom_angle
_geom_angle_site_symmetry_1
_geom_angle_site_symmetry_3
_geom_angle_publ_flag
N1 Co1 N4 92.98(9) . . y
N1 Co1 N6 91.67(9) . . y
N2 Co1 N1 79.11(9) . . y
N2 Co1 N3 79.27(9) . . y
N2 Co1 N4 105.95(9) . . y
N2 Co1 N5 174.95(10) . . y
N2 Co1 N6 96.28(9) . . y
N3 Co1 N1 158.12(10) . . y
N3 Co1 N4 89.73(9) . . y
N3 Co1 N6 93.98(9) . . y
N5 Co1 N1 98.78(9) . . y
N5 Co1 N3 103.05(9) . . y
N5 Co1 N4 78.67(9) . . y
N5 Co1 N6 79.14(9) . . y
N6 Co1 N4 157.77(10) . . y
C1 N1 Co1 127.5(2) . . ?
C5 N1 Co1 113.61(18) . . ?
C5 N1 C1 118.8(3) . . ?
C6 N2 Co1 118.87(19) . . ?
C6 N2 C10 121.8(2) . . ?
C10 N2 Co1 118.78(18) . . ?
C11 N3 Co1 113.65(18) . . ?
C15 N3 Co1 127.8(2) . . ?
C15 N3 C11 118.5(2) . . ?
C16 N4 Co1 128.3(2) . . ?
C16 N4 C20 118.1(3) . . ?
C20 N4 Co1 113.61(19) . . ?
C21 N5 Co1 119.34(19) . . ?
C21 N5 C25 121.7(2) . . ?
C25 N5 Co1 118.86(19) . . ?
C26 N6 Co1 113.36(18) . . ?
C30 N6 Co1 127.7(2) . . ?
C30 N6 C26 118.9(3) . . ?
N1 C1 H1 118.3 . . ?
N1 C1 C2 123.5(4) . . ?
C2 C1 H1 118.3 . . ?
C1 C2 H2 121.2 . . ?
C1 C2 C3 117.6(4) . . ?
C3 C2 H2 121.2 . . ?
C2 C3 H3 119.9 . . ?
C2 C3 C4 120.2(3) . . ?
C4 C3 H3 119.9 . . ?
C3 C4 H4 120.8 . . ?
C5 C4 C3 118.4(4) . . ?
C5 C4 H4 120.8 . . ?
N1 C5 C4 121.5(3) . . ?
N1 C5 C6 114.3(2) . . ?
C4 C5 C6 124.2(3) . . ?
N2 C6 C5 113.4(2) . . ?
N2 C6 C7 120.4(3) . . ?
C7 C6 C5 126.3(3) . . ?
C6 C7 H7 120.7 . . ?
C8 C7 C6 118.6(3) . . ?
C8 C7 H7 120.7 . . ?
C7 C8 H8 119.4 . . ?
C7 C8 C9 121.2(3) . . ?
C9 C8 H8 119.4 . . ?
C8 C9 H9 120.9 . . ?
C8 C9 C10 118.2(3) . . ?
C10 C9 H9 120.9 . . ?
N2 C10 C9 119.8(3) . . ?
N2 C10 C11 113.5(2) . . ?
C9 C10 C11 126.6(3) . . ?
N3 C11 C10 114.4(2) . . ?
N3 C11 C12 121.5(3) . . ?
C12 C11 C10 124.1(3) . . ?
C11 C12 H12 120.6 . . ?
C13 C12 C11 118.8(3) . . ?
C13 C12 H12 120.6 . . ?
C12 C13 H13 120.3 . . ?
C14 C13 C12 119.4(3) . . ?
C14 C13 H13 120.3 . . ?
C13 C14 H14 120.2 . . ?
C13 C14 C15 119.7(3) . . ?
C15 C14 H14 120.2 . . ?
N3 C15 C14 122.1(3) . . ?
N3 C15 H15 119.0 . . ?
C14 C15 H15 119.0 . . ?
N4 C16 H16 118.5 . . ?
N4 C16 C17 123.0(3) . . ?
C17 C16 H16 118.5 . . ?
C16 C17 H17 120.9 . . ?
C18 C17 C16 118.2(3) . . ?
C18 C17 H17 120.9 . . ?
C17 C18 H18 120.1 . . ?
C17 C18 C19 119.8(3) . . ?
C19 C18 H18 120.1 . . ?
C18 C19 H19 120.4 . . ?
C18 C19 C20 119.3(4) . . ?
C20 C19 H19 120.4 . . ?
N4 C20 C19 121.7(3) . . ?
N4 C20 C21 114.1(2) . . ?
C19 C20 C21 124.2(3) . . ?
N5 C21 C20 114.1(2) . . ?
N5 C21 C22 120.7(3) . . ?
C22 C21 C20 125.2(3) . . ?
C21 C22 H22 120.9 . . ?
C23 C22 C21 118.1(3) . . ?
C23 C22 H22 120.9 . . ?
C22 C23 H23 119.4 . . ?
C24 C23 C22 121.2(3) . . ?
C24 C23 H23 119.4 . . ?
C23 C24 H24 120.6 . . ?
C23 C24 C25 118.8(3) . . ?
C25 C24 H24 120.6 . . ?
N5 C25 C24 119.5(3) . . ?
N5 C25 C26 114.2(2) . . ?
C24 C25 C26 126.3(3) . . ?
N6 C26 C25 114.2(2) . . ?
N6 C26 C27 122.2(3) . . ?
C27 C26 C25 123.6(3) . . ?
C26 C27 H27 121.1 . . ?
C26 C27 C28 117.8(3) . . ?
C28 C27 H27 121.1 . . ?
C27 C28 H28 120.0 . . ?
C29 C28 C27 120.0(3) . . ?
C29 C28 H28 120.0 . . ?
C28 C29 H29 120.1 . . ?
C28 C29 C30 119.8(3) . . ?
C30 C29 H29 120.1 . . ?
N6 C30 C29 121.2(3) . . ?
N6 C30 H30 119.4 . . ?
C29 C30 H30 119.4 . . ?
O1 Co2 O3 90.16(9) . . y
N7 Co2 O1 165.30(9) . . y
N7 Co2 O3 90.23(9) . . y
N7 Co2 N12 80.55(9) . . y
N7 Co2 N13 91.89(10) . . y
N7 Co2 N18 99.14(9) . . y
N12 Co2 O1 84.88(8) . . y
N12 Co2 O3 99.20(8) . . y
N12 Co2 N13 95.49(9) . . y
N13 Co2 O1 91.46(9) . . y
N13 Co2 O3 165.30(8) . . y
N18 Co2 O1 95.53(8) . . y
N18 Co2 O3 84.77(8) . . y
N18 Co2 N12 176.01(9) . . y
N18 Co2 N13 80.53(9) . . y
C33 O1 Co2 109.95(15) . . ?
C39 O2 H2A 109.5 . . ?
C44 O3 Co2 110.51(15) . . ?
C50 O4 H4A 109.5 . . ?
N8 N7 Co2 141.55(18) . . ?
N8 N7 C31 106.9(2) . . ?
C31 N7 Co2 111.50(16) . . ?
N9 N8 N7 107.0(2) . . ?
N8 N9 N10 111.3(2) . . ?
C31 N10 N9 103.4(2) . . ?
N12 N11 C31 106.93(19) . . ?
N11 N12 Co2 120.74(16) . . ?
N11 N12 C32 125.2(2) . . ?
C32 N12 Co2 113.63(15) . . ?
N14 N13 Co2 141.90(19) . . ?
N14 N13 C42 106.4(2) . . ?
C42 N13 Co2 111.67(17) . . ?
N15 N14 N13 107.3(2) . . ?
N14 N15 N16 110.8(2) . . ?
C42 N16 N15 103.6(2) . . ?
N18 N17 C42 107.5(2) . . ?
N17 N18 Co2 120.64(16) . . ?
N17 N18 C43 125.2(2) . . ?
C43 N18 Co2 114.19(16) . . ?
N7 C31 N11 120.2(2) . . ?
N10 C31 N7 111.4(2) . . ?
N10 C31 N11 128.3(2) . . ?
N12 C32 C33 109.7(2) . . ?
N12 C32 C41 127.8(2) . . ?
C33 C32 C41 122.2(2) . . ?
O1 C33 C32 120.9(2) . . ?
O1 C33 C34 120.1(2) . . ?
C34 C33 C32 119.0(2) . . ?
C33 C34 H34 120.2 . . ?
C35 C34 C33 119.7(3) . . ?
C35 C34 H34 120.2 . . ?
C34 C35 H35 118.7 . . ?
C34 C35 C36 122.7(3) . . ?
C36 C35 H35 118.7 . . ?
C37 C36 C35 120.5(3) . . ?
C37 C36 C41 119.4(3) . . ?
C41 C36 C35 120.1(3) . . ?
C36 C37 H37 119.4 . . ?
C38 C37 C36 121.2(3) . . ?
C38 C37 H37 119.4 . . ?
C37 C38 H38 120.2 . . ?
C37 C38 C39 119.6(3) . . ?
C39 C38 H38 120.2 . . ?
O2 C39 C38 122.2(3) . . ?
O2 C39 C40 117.2(3) . . ?
C40 C39 C38 120.6(3) . . ?
C39 C40 H40 119.9 . . ?
C39 C40 C41 120.3(3) . . ?
C41 C40 H40 119.9 . . ?
C36 C41 C32 116.1(2) . . ?
C40 C41 C32 125.1(2) . . ?
C40 C41 C36 118.8(2) . . ?
N13 C42 N17 119.6(2) . . ?
N16 C42 N13 111.9(2) . . ?
N16 C42 N17 128.4(2) . . ?
N18 C43 C44 110.5(2) . . ?
N18 C43 C52 127.4(2) . . ?
C44 C43 C52 122.1(2) . . ?
O3 C44 C43 120.0(2) . . ?
O3 C44 C45 121.4(2) . . ?
C45 C44 C43 118.6(2) . . ?
C44 C45 H45 120.3 . . ?
C46 C45 C44 119.5(3) . . ?
C46 C45 H45 120.3 . . ?
C45 C46 H46 118.3 . . ?
C45 C46 C47 123.4(3) . . ?
C47 C46 H46 118.3 . . ?
C46 C47 C52 120.0(3) . . ?
C48 C47 C46 121.6(2) . . ?
C48 C47 C52 118.4(3) . . ?
C47 C48 H48 119.0 . . ?
C49 C48 C47 122.0(3) . . ?
C49 C48 H48 119.0 . . ?
C48 C49 H49 120.3 . . ?
C48 C49 C50 119.5(3) . . ?
C50 C49 H49 120.3 . . ?
O4 C50 C49 122.6(3) . . ?
O4 C50 C51 117.3(2) . . ?
C51 C50 C49 120.1(3) . . ?
C50 C51 H51 119.7 . . ?
C50 C51 C52 120.5(2) . . ?
C52 C51 H51 119.7 . . ?
C47 C52 C43 116.4(2) . . ?
C51 C52 C43 124.0(2) . . ?
C51 C52 C47 119.6(2) . . ?
O5 Co3 O7 88.83(8) . . y
N19 Co3 O5 166.25(9) . . y
N19 Co3 O7 92.04(9) . . y
N19 Co3 N25 90.61(9) . . y
N19 Co3 N30 96.68(9) . . y
N24 Co3 O5 85.16(9) . . y
N24 Co3 O7 95.83(8) . . y
N24 Co3 N19 81.10(9) . . y
N24 Co3 N25 98.45(9) . . y
N24 Co3 N30 177.76(9) . . y
N25 Co3 O5 91.93(9) . . y
N25 Co3 O7 165.72(9) . . y
N30 Co3 O5 97.06(8) . . y
N30 Co3 O7 84.54(8) . . y
N30 Co3 N25 81.22(8) . . y
C55 O5 Co3 110.15(16) . . ?
C61 O6 H6 109.5 . . ?
C66 O7 Co3 111.02(16) . . ?
C72 O8 H8A 109.5 . . ?
N20 N19 Co3 142.04(18) . . ?
N20 N19 C53 106.9(2) . . ?
C53 N19 Co3 111.01(17) . . ?
N21 N20 N19 107.2(2) . . ?
N20 N21 N22 111.0(2) . . ?
C53 N22 N21 104.2(2) . . ?
N24 N23 C53 107.2(2) . . ?
N23 N24 Co3 120.38(17) . . ?
N23 N24 C54 126.0(2) . . ?
C54 N24 Co3 113.65(17) . . ?
N26 N25 Co3 142.04(18) . . ?
N26 N25 C64 107.2(2) . . ?
C64 N25 Co3 110.65(16) . . ?
N27 N26 N25 107.5(2) . . ?
N26 N27 N28 110.1(2) . . ?
C64 N28 N27 104.9(2) . . ?
N30 N29 C64 106.95(19) . . ?
N29 N30 Co3 120.35(16) . . ?
N29 N30 C65 125.2(2) . . ?
C65 N30 Co3 114.40(16) . . ?
C69 C1X C65 116.5(3) . . ?
C73 C1X C65 125.3(2) . . ?
C73 C1X C69 118.1(3) . . ?
N19 C53 N23 120.3(2) . . ?
N22 C53 N19 110.6(2) . . ?
N22 C53 N23 129.0(2) . . ?
N24 C54 C55 110.2(2) . . ?
N24 C54 C63 127.3(2) . . ?
C55 C54 C63 122.5(2) . . ?
O5 C55 C54 120.7(2) . . ?
O5 C55 C56 120.5(3) . . ?
C54 C55 C56 118.8(3) . . ?
C55 C56 H56 120.7 . . ?
C57 C56 C55 118.7(3) . . ?
C57 C56 H56 120.7 . . ?
C56 C57 H57 117.9 . . ?
C56 C57 C58 124.2(3) . . ?
C58 C57 H57 117.9 . . ?
C57 C58 C63 119.6(3) . . ?
C59 C58 C57 121.8(3) . . ?
C59 C58 C63 118.6(3) . . ?
C58 C59 H59 119.2 . . ?
C60 C59 C58 121.5(3) . . ?
C60 C59 H59 119.2 . . ?
C59 C60 H60 120.0 . . ?
C59 C60 C61 119.9(3) . . ?
C61 C60 H60 120.0 . . ?
O6 C61 C60 123.0(3) . . ?
O6 C61 C62 116.4(3) . . ?
C62 C61 C60 120.6(3) . . ?
C61 C62 H62 119.9 . . ?
C61 C62 C63 120.1(3) . . ?
C63 C62 H62 119.9 . . ?
C58 C63 C54 116.1(3) . . ?
C62 C63 C54 124.7(3) . . ?
C62 C63 C58 119.2(3) . . ?
N25 C64 N29 120.7(2) . . ?
N28 C64 N25 110.4(2) . . ?
N28 C64 N29 128.9(2) . . ?
N30 C65 C1X 128.1(2) . . ?
N30 C65 C66 109.9(2) . . ?
C66 C65 C1X 121.9(2) . . ?
O7 C66 C65 120.1(2) . . ?
O7 C66 C67 120.9(2) . . ?
C67 C66 C65 119.1(2) . . ?
C66 C67 H67 120.3 . . ?
C68 C67 C66 119.4(3) . . ?
C68 C67 H67 120.3 . . ?
C67 C68 H68 118.3 . . ?
C67 C68 C69 123.4(2) . . ?
C69 C68 H68 118.3 . . ?
C1X C69 C68 119.6(3) . . ?
C70 C69 C1X 118.8(3) . . ?
C70 C69 C68 121.6(3) . . ?
C69 C70 H70 118.9 . . ?
C71 C70 C69 122.1(3) . . ?
C71 C70 H70 118.9 . . ?
C70 C71 H71 120.2 . . ?
C70 C71 C72 119.6(3) . . ?
C72 C71 H71 120.2 . . ?
O8 C72 C71 121.9(3) . . ?
O8 C72 C73 117.6(3) . . ?
C73 C72 C71 120.5(3) . . ?
C1X C73 H73 119.6 . . ?
C72 C73 C1X 120.8(3) . . ?
C72 C73 H73 119.6 . . ?

loop_
_geom_bond_atom_site_label_1
_geom_bond_atom_site_label_2
_geom_bond_distance
_geom_bond_site_symmetry_2
_geom_bond_publ_flag
Co1 N1 2.083(2) . y
Co1 N2 1.940(2) . y
Co1 N3 2.077(2) . y
Co1 N4 2.105(2) . y
Co1 N5 1.943(2) . y
Co1 N6 2.101(2) . y
N1 C1 1.343(4) . ?
N1 C5 1.342(4) . ?
N2 C6 1.345(3) . ?
N2 C10 1.345(3) . ?
N3 C11 1.345(4) . ?
N3 C15 1.337(4) . ?
N4 C16 1.335(4) . ?
N4 C20 1.349(4) . ?
N5 C21 1.346(3) . ?
N5 C25 1.346(4) . ?
N6 C26 1.351(4) . ?
N6 C30 1.344(4) . ?
C1 H1 0.9300 . ?
C1 C2 1.362(5) . ?
C2 H2 0.9300 . ?
C2 C3 1.383(6) . ?
C3 H3 0.9300 . ?
C3 C4 1.388(6) . ?
C4 H4 0.9300 . ?
C4 C5 1.383(4) . ?
C5 C6 1.479(4) . ?
C6 C7 1.379(4) . ?
C7 H7 0.9300 . ?
C7 C8 1.370(5) . ?
C8 H8 0.9300 . ?
C8 C9 1.385(5) . ?
C9 H9 0.9300 . ?
C9 C10 1.392(4) . ?
C10 C11 1.468(4) . ?
C11 C12 1.381(4) . ?
C12 H12 0.9300 . ?
C12 C13 1.380(6) . ?
C13 H13 0.9300 . ?
C13 C14 1.351(6) . ?
C14 H14 0.9300 . ?
C14 C15 1.370(5) . ?
C15 H15 0.9300 . ?
C16 H16 0.9300 . ?
C16 C17 1.389(5) . ?
C17 H17 0.9300 . ?
C17 C18 1.367(6) . ?
C18 H18 0.9300 . ?
C18 C19 1.371(5) . ?
C19 H19 0.9300 . ?
C19 C20 1.383(4) . ?
C20 C21 1.466(4) . ?
C21 C22 1.385(4) . ?
C22 H22 0.9300 . ?
C22 C23 1.378(5) . ?
C23 H23 0.9300 . ?
C23 C24 1.372(5) . ?
C24 H24 0.9300 . ?
C24 C25 1.396(4) . ?
C25 C26 1.473(4) . ?
C26 C27 1.381(4) . ?
C27 H27 0.9300 . ?
C27 C28 1.389(5) . ?
C28 H28 0.9300 . ?
C28 C29 1.358(6) . ?
C29 H29 0.9300 . ?
C29 C30 1.380(5) . ?
C30 H30 0.9300 . ?
Co2 O1 1.9037(18) . y
Co2 O3 1.9095(19) . y
Co2 N7 1.888(2) . y
Co2 N12 1.894(2) . y
Co2 N13 1.896(2) . y
Co2 N18 1.889(2) . y
O1 C33 1.295(3) . ?
O2 H2A 0.8200 . ?
O2 C39 1.350(4) . ?
O3 C44 1.297(3) . ?
O4 H4A 0.8200 . ?
O4 C50 1.342(4) . ?
N7 N8 1.328(3) . ?
N7 C31 1.338(3) . ?
N8 N9 1.315(4) . ?
N9 N10 1.359(4) . ?
N10 C31 1.320(3) . ?
N11 N12 1.294(3) . ?
N11 C31 1.393(3) . ?
N12 C32 1.369(3) . ?
N13 N14 1.334(3) . ?
N13 C42 1.335(3) . ?
N14 N15 1.311(4) . ?
N15 N16 1.363(4) . ?
N16 C42 1.310(4) . ?
N17 N18 1.294(3) . ?
N17 C42 1.396(3) . ?
N18 C43 1.354(3) . ?
C32 C33 1.429(3) . ?
C32 C41 1.434(4) . ?
C33 C34 1.408(4) . ?
C34 H34 0.9300 . ?
C34 C35 1.352(5) . ?
C35 H35 0.9300 . ?
C35 C36 1.431(4) . ?
C36 C37 1.401(4) . ?
C36 C41 1.422(4) . ?
C37 H37 0.9300 . ?
C37 C38 1.365(5) . ?
C38 H38 0.9300 . ?
C38 C39 1.402(5) . ?
C39 C40 1.389(4) . ?
C40 H40 0.9300 . ?
C40 C41 1.398(4) . ?
C43 C44 1.433(3) . ?
C43 C52 1.443(4) . ?
C44 C45 1.415(4) . ?
C45 H45 0.9300 . ?
C45 C46 1.359(4) . ?
C46 H46 0.9300 . ?
C46 C47 1.418(4) . ?
C47 C48 1.394(4) . ?
C47 C52 1.419(3) . ?
C48 H48 0.9300 . ?
C48 C49 1.366(5) . ?
C49 H49 0.9300 . ?
C49 C50 1.403(4) . ?
C50 C51 1.384(4) . ?
C51 H51 0.9300 . ?
C51 C52 1.391(4) . ?
Co3 O5 1.8973(19) . y
Co3 O7 1.9014(18) . y
Co3 N19 1.887(2) . y
Co3 N24 1.884(2) . y
Co3 N25 1.892(2) . y
Co3 N30 1.889(2) . y
O5 C55 1.293(3) . ?
O6 H6 0.8200 . ?
O6 C61 1.346(4) . ?
O7 C66 1.296(3) . ?
O8 H8A 0.8200 . ?
O8 C72 1.362(4) . ?
N19 N20 1.338(3) . ?
N19 C53 1.343(3) . ?
N20 N21 1.311(3) . ?
N21 N22 1.358(3) . ?
N22 C53 1.324(4) . ?
N23 N24 1.300(3) . ?
N23 C53 1.388(3) . ?
N24 C54 1.362(3) . ?
N25 N26 1.335(3) . ?
N25 C64 1.339(3) . ?
N26 N27 1.310(3) . ?
N27 N28 1.363(3) . ?
N28 C64 1.316(3) . ?
N29 N30 1.298(3) . ?
N29 C64 1.396(3) . ?
N30 C65 1.363(3) . ?
C1X C65 1.436(4) . ?
C1X C69 1.426(4) . ?
C1X C73 1.398(4) . ?
C54 C55 1.422(4) . ?
C54 C63 1.447(4) . ?
C55 C56 1.427(4) . ?
C56 H56 0.9300 . ?
C56 C57 1.353(5) . ?
C57 H57 0.9300 . ?
C57 C58 1.422(5) . ?
C58 C59 1.392(4) . ?
C58 C63 1.423(4) . ?
C59 H59 0.9300 . ?
C59 C60 1.364(5) . ?
C60 H60 0.9300 . ?
C60 C61 1.391(5) . ?
C61 C62 1.377(4) . ?
C62 H62 0.9300 . ?
C62 C63 1.401(4) . ?
C65 C66 1.430(4) . ?
C66 C67 1.414(4) . ?
C67 H67 0.9300 . ?
C67 C68 1.351(4) . ?
C68 H68 0.9300 . ?
C68 C69 1.428(5) . ?
C69 C70 1.398(4) . ?
C70 H70 0.9300 . ?
C70 C71 1.350(5) . ?
C71 H71 0.9300 . ?
C71 C72 1.390(5) . ?
C72 C73 1.384(4) . ?
C73 H73 0.9300 . ?

loop_
_geom_torsion_atom_site_label_1
_geom_torsion_atom_site_label_2
_geom_torsion_atom_site_label_3
_geom_torsion_atom_site_label_4
_geom_torsion
_geom_torsion_site_symmetry_1
_geom_torsion_site_symmetry_2
_geom_torsion_site_symmetry_3
_geom_torsion_site_symmetry_4
_geom_torsion_publ_flag
Co1 N1 C1 C2 175.1(3) . . . . ?
Co1 N1 C5 C4 -174.3(3) . . . . ?
Co1 N1 C5 C6 5.4(3) . . . . ?
Co1 N2 C6 C5 -7.6(3) . . . . ?
Co1 N2 C6 C7 171.9(2) . . . . ?
Co1 N2 C10 C9 -171.8(2) . . . . ?
Co1 N2 C10 C11 6.3(3) . . . . ?
Co1 N3 C11 C10 4.0(3) . . . . ?
Co1 N3 C11 C12 -175.3(3) . . . . ?
Co1 N3 C15 C14 175.2(3) . . . . ?
Co1 N4 C16 C17 177.3(2) . . . . ?
Co1 N4 C20 C19 -176.7(2) . . . . ?
Co1 N4 C20 C21 3.6(3) . . . . ?
Co1 N5 C21 C20 2.7(3) . . . . ?
Co1 N5 C21 C22 -175.4(2) . . . . ?
Co1 N5 C25 C24 175.0(2) . . . . ?
Co1 N5 C25 C26 -5.0(3) . . . . ?
Co1 N6 C26 C25 1.5(3) . . . . ?
Co1 N6 C26 C27 -178.6(2) . . . . ?
Co1 N6 C30 C29 178.7(2) . . . . ?
N1 C1 C2 C3 -1.1(6) . . . . ?
N1 C5 C6 N2 0.9(4) . . . . ?
N1 C5 C6 C7 -178.5(3) . . . . ?
N2 C6 C7 C8 -0.5(5) . . . . ?
N2 C10 C11 N3 -6.6(4) . . . . ?
N2 C10 C11 C12 172.7(3) . . . . ?
N3 C11 C12 C13 -1.4(6) . . . . ?
N4 C16 C17 C18 -0.9(5) . . . . ?
N4 C20 C21 N5 -4.1(3) . . . . ?
N4 C20 C21 C22 173.8(3) . . . . ?
N5 C21 C22 C23 0.1(4) . . . . ?
N5 C25 C26 N6 2.1(3) . . . . ?
N5 C25 C26 C27 -177.9(3) . . . . ?
N6 C26 C27 C28 -0.2(4) . . . . ?
C1 N1 C5 C4 2.6(5) . . . . ?
C1 N1 C5 C6 -177.6(3) . . . . ?
C1 C2 C3 C4 2.4(7) . . . . ?
C2 C3 C4 C5 -1.2(6) . . . . ?
C3 C4 C5 N1 -1.4(5) . . . . ?
C3 C4 C5 C6 178.9(3) . . . . ?
C4 C5 C6 N2 -179.4(3) . . . . ?
C4 C5 C6 C7 1.2(5) . . . . ?
C5 N1 C1 C2 -1.4(5) . . . . ?
C5 C6 C7 C8 178.9(3) . . . . ?
C6 N2 C10 C9 -0.1(4) . . . . ?
C6 N2 C10 C11 178.0(2) . . . . ?
C6 C7 C8 C9 0.7(5) . . . . ?
C7 C8 C9 C10 -0.6(5) . . . . ?
C8 C9 C10 N2 0.3(5) . . . . ?
C8 C9 C10 C11 -177.5(3) . . . . ?
C9 C10 C11 N3 171.3(3) . . . . ?
C9 C10 C11 C12 -9.4(5) . . . . ?
C10 N2 C6 C5 -179.3(2) . . . . ?
C10 N2 C6 C7 0.2(4) . . . . ?
C10 C11 C12 C13 179.3(3) . . . . ?
C11 N3 C15 C14 -2.4(5) . . . . ?
C11 C12 C13 C14 -0.1(7) . . . . ?
C12 C13 C14 C15 0.3(7) . . . . ?
C13 C14 C15 N3 0.9(6) . . . . ?
C15 N3 C11 C10 -178.1(3) . . . . ?
C15 N3 C11 C12 2.6(5) . . . . ?
C16 N4 C20 C19 1.7(4) . . . . ?
C16 N4 C20 C21 -177.9(2) . . . . ?
C16 C17 C18 C19 1.8(6) . . . . ?
C17 C18 C19 C20 -1.0(5) . . . . ?
C18 C19 C20 N4 -0.8(5) . . . . ?
C18 C19 C20 C21 178.8(3) . . . . ?
C19 C20 C21 N5 176.2(3) . . . . ?
C19 C20 C21 C22 -5.8(4) . . . . ?
C20 N4 C16 C17 -0.9(4) . . . . ?
C20 C21 C22 C23 -177.7(3) . . . . ?
C21 N5 C25 C24 -1.2(4) . . . . ?
C21 N5 C25 C26 178.8(2) . . . . ?
C21 C22 C23 C24 -0.6(5) . . . . ?
C22 C23 C24 C25 0.2(5) . . . . ?
C23 C24 C25 N5 0.7(4) . . . . ?
C23 C24 C25 C26 -179.3(3) . . . . ?
C24 C25 C26 N6 -178.0(3) . . . . ?
C24 C25 C26 C27 2.0(4) . . . . ?
C25 N5 C21 C20 178.8(2) . . . . ?
C25 N5 C21 C22 0.8(4) . . . . ?
C25 C26 C27 C28 179.8(3) . . . . ?
C26 N6 C30 C29 -0.6(4) . . . . ?
C26 C27 C28 C29 -0.7(5) . . . . ?
C27 C28 C29 C30 0.9(5) . . . . ?
C28 C29 C30 N6 -0.3(5) . . . . ?
C30 N6 C26 C25 -179.2(2) . . . . ?
C30 N6 C26 C27 0.8(4) . . . . ?
Co2 O1 C33 C32 -8.5(3) . . . . ?
Co2 O1 C33 C34 170.2(2) . . . . ?
Co2 O3 C44 C43 0.0(3) . . . . ?
Co2 O3 C44 C45 178.1(2) . . . . ?
Co2 N7 N8 N9 -178.5(2) . . . . ?
Co2 N7 C31 N10 179.32(19) . . . . ?
Co2 N7 C31 N11 -1.8(3) . . . . ?
Co2 N12 C32 C33 5.0(3) . . . . ?
Co2 N12 C32 C41 -168.2(2) . . . . ?
Co2 N13 N14 N15 177.2(3) . . . . ?
Co2 N13 C42 N16 -177.9(2) . . . . ?
Co2 N13 C42 N17 2.3(3) . . . . ?
Co2 N18 C43 C44 -1.2(3) . . . . ?
Co2 N18 C43 C52 179.1(2) . . . . ?
O1 Co2 N7 N8 170.6(3) . . . . ?
O1 Co2 N7 C31 -7.7(5) . . . . ?
O1 Co2 N12 N11 179.7(2) . . . . ?
O1 Co2 N12 C32 -7.68(18) . . . . ?
O1 Co2 N13 N14 85.8(3) . . . . ?
O1 Co2 N13 C42 -97.1(2) . . . . ?
O1 Co2 N18 N17 91.8(2) . . . . ?
O1 Co2 N18 C43 -88.64(18) . . . . ?
O1 C33 C34 C35 -173.7(3) . . . . ?
O2 C39 C40 C41 -179.5(3) . . . . ?
O3 Co2 N7 N8 79.1(3) . . . . ?
O3 Co2 N7 C31 -99.15(18) . . . . ?
O3 Co2 N12 N11 90.35(19) . . . . ?
O3 Co2 N12 C32 -97.01(18) . . . . ?
O3 Co2 N13 N14 -178.0(3) . . . . ?
O3 Co2 N13 C42 -0.9(5) . . . . ?
O3 Co2 N18 N17 -178.5(2) . . . . ?
O3 Co2 N18 C43 1.01(18) . . . . ?
O3 C44 C45 C46 -180.0(3) . . . . ?
O4 C50 C51 C52 179.3(3) . . . . ?
N7 Co2 N12 N11 1.67(19) . . . . ?
N7 Co2 N12 C32 174.30(19) . . . . ?
N7 Co2 N13 N14 -79.9(3) . . . . ?
N7 Co2 N13 C42 97.2(2) . . . . ?
N7 Co2 N18 N17 -89.2(2) . . . . ?
N7 Co2 N18 C43 90.40(18) . . . . ?
N7 N8 N9 N10 -0.1(4) . . . . ?
N8 N7 C31 N10 0.5(3) . . . . ?
N8 N7 C31 N11 179.3(2) . . . . ?
N8 N9 N10 C31 0.3(4) . . . . ?
N9 N10 C31 N7 -0.5(3) . . . . ?
N9 N10 C31 N11 -179.2(3) . . . . ?
N11 N12 C32 C33 177.3(2) . . . . ?
N11 N12 C32 C41 4.1(4) . . . . ?
N12 Co2 N7 N8 178.4(3) . . . . ?
N12 Co2 N7 C31 0.14(18) . . . . ?
N12 Co2 N13 N14 0.8(3) . . . . ?
N12 Co2 N13 C42 177.87(19) . . . . ?
N12 N11 C31 N7 2.9(3) . . . . ?
N12 N11 C31 N10 -178.4(3) . . . . ?
N12 C32 C33 O1 2.5(3) . . . . ?
N12 C32 C33 C34 -176.3(3) . . . . ?
N12 C32 C41 C36 170.0(2) . . . . ?
N12 C32 C41 C40 -7.9(4) . . . . ?
N13 Co2 N7 N8 -86.4(3) . . . . ?
N13 Co2 N7 C31 95.39(19) . . . . ?
N13 Co2 N12 N11 -89.3(2) . . . . ?
N13 Co2 N12 C32 83.30(18) . . . . ?
N13 Co2 N18 N17 1.2(2) . . . . ?
N13 Co2 N18 C43 -179.20(19) . . . . ?
N13 N14 N15 N16 -0.3(4) . . . . ?
N14 N13 C42 N16 0.3(4) . . . . ?
N14 N13 C42 N17 -179.6(3) . . . . ?
N14 N15 N16 C42 0.4(4) . . . . ?
N15 N16 C42 N13 -0.4(4) . . . . ?
N15 N16 C42 N17 179.4(3) . . . . ?
N17 N18 C43 C44 178.3(2) . . . . ?
N17 N18 C43 C52 -1.3(4) . . . . ?
N18 Co2 N7 N8 -5.6(3) . . . . ?
N18 Co2 N7 C31 176.11(18) . . . . ?
N18 Co2 N13 N14 -178.9(3) . . . . ?
N18 Co2 N13 C42 -1.77(19) . . . . ?
N18 N17 C42 N13 -1.3(4) . . . . ?
N18 N17 C42 N16 178.9(3) . . . . ?
N18 C43 C44 O3 0.8(3) . . . . ?
N18 C43 C44 C45 -177.3(2) . . . . ?
N18 C43 C52 C47 178.6(2) . . . . ?
N18 C43 C52 C51 -1.2(4) . . . . ?
C31 N7 N8 N9 -0.2(3) . . . . ?
C31 N11 N12 Co2 -2.8(3) . . . . ?
C31 N11 N12 C32 -174.5(2) . . . . ?
C32 C33 C34 C35 5.1(5) . . . . ?
C33 C32 C41 C36 -2.4(4) . . . . ?
C33 C32 C41 C40 179.7(3) . . . . ?
C33 C34 C35 C36 -2.5(5) . . . . ?
C34 C35 C36 C37 176.5(3) . . . . ?
C34 C35 C36 C41 -2.8(5) . . . . ?
C35 C36 C37 C38 -179.7(3) . . . . ?
C35 C36 C41 C32 5.0(4) . . . . ?
C35 C36 C41 C40 -177.0(3) . . . . ?
C36 C37 C38 C39 -3.1(5) . . . . ?
C37 C36 C41 C32 -174.2(3) . . . . ?
C37 C36 C41 C40 3.8(4) . . . . ?
C37 C38 C39 O2 -177.2(3) . . . . ?
C37 C38 C39 C40 3.4(5) . . . . ?
C38 C39 C40 C41 -0.1(4) . . . . ?
C39 C40 C41 C32 174.3(3) . . . . ?
C39 C40 C41 C36 -3.5(4) . . . . ?
C41 C32 C33 O1 176.2(2) . . . . ?
C41 C32 C33 C34 -2.6(4) . . . . ?
C41 C36 C37 C38 -0.5(5) . . . . ?
C42 N13 N14 N15 0.0(3) . . . . ?
C42 N17 N18 Co2 -0.4(3) . . . . ?
C42 N17 N18 C43 -179.9(2) . . . . ?
C43 C44 C45 C46 -1.8(4) . . . . ?
C44 C43 C52 C47 -1.0(4) . . . . ?
C44 C43 C52 C51 179.3(3) . . . . ?
C44 C45 C46 C47 0.0(5) . . . . ?
C45 C46 C47 C48 -179.2(3) . . . . ?
C45 C46 C47 C52 1.3(5) . . . . ?
C46 C47 C48 C49 -179.1(3) . . . . ?
C46 C47 C52 C43 -0.8(4) . . . . ?
C46 C47 C52 C51 179.0(3) . . . . ?
C47 C48 C49 C50 -0.3(5) . . . . ?
C48 C47 C52 C43 179.7(3) . . . . ?
C48 C47 C52 C51 -0.5(4) . . . . ?
C48 C49 C50 O4 -179.5(3) . . . . ?
C48 C49 C50 C51 0.4(5) . . . . ?
C49 C50 C51 C52 -0.6(5) . . . . ?
C50 C51 C52 C43 -179.6(3) . . . . ?
C50 C51 C52 C47 0.6(4) . . . . ?
C52 C43 C44 O3 -179.5(2) . . . . ?
C52 C43 C44 C45 2.3(4) . . . . ?
C52 C47 C48 C49 0.4(5) . . . . ?
Co3 O5 C55 C54 4.7(3) . . . . ?
Co3 O5 C55 C56 -174.3(2) . . . . ?
Co3 O7 C66 C65 2.3(3) . . . . ?
Co3 O7 C66 C67 -177.76(19) . . . . ?
Co3 N19 N20 N21 179.0(2) . . . . ?
Co3 N19 C53 N22 179.74(18) . . . . ?
Co3 N19 C53 N23 0.7(3) . . . . ?
Co3 N24 C54 C55 2.3(3) . . . . ?
Co3 N24 C54 C63 179.7(2) . . . . ?
Co3 N25 N26 N27 175.1(2) . . . . ?
Co3 N25 C64 N28 -177.08(17) . . . . ?
Co3 N25 C64 N29 3.0(3) . . . . ?
Co3 N30 C65 C1X -176.1(2) . . . . ?
Co3 N30 C65 C66 1.5(2) . . . . ?
O5 Co3 N19 C53 -2.2(5) . . . . ?
O5 Co3 N24 N23 178.8(2) . . . . ?
O5 Co3 N24 C54 -0.08(17) . . . . ?
O5 Co3 N25 N26 86.0(3) . . . . ?
O5 Co3 N25 C64 -99.49(17) . . . . ?
O5 Co3 N30 N29 93.14(18) . . . . ?
O5 Co3 N30 C65 -88.49(17) . . . . ?
O5 C55 C56 C57 179.2(3) . . . . ?
O6 C61 C62 C63 179.9(3) . . . . ?
O7 Co3 O5 C55 93.51(17) . . . . ?
O7 Co3 N19 N20 86.3(3) . . . . ?
O7 Co3 N19 C53 -95.64(17) . . . . ?
O7 Co3 N24 N23 90.52(19) . . . . ?
O7 Co3 N24 C54 -88.41(17) . . . . ?
O7 Co3 N25 N26 178.8(3) . . . . ?
O7 Co3 N25 C64 -6.7(5) . . . . ?
O7 Co3 N30 N29 -178.72(18) . . . . ?
O7 Co3 N30 C65 -0.36(16) . . . . ?
O7 C66 C67 C68 -177.3(2) . . . . ?
O8 C72 C73 C1X -178.5(3) . . . . ?
N19 Co3 O5 C55 -0.3(5) . . . . ?
N19 Co3 N24 N23 -0.64(19) . . . . ?
N19 Co3 N24 C54 -179.56(18) . . . . ?
N19 Co3 N25 N26 -80.5(3) . . . . ?
N19 Co3 N25 C64 94.03(18) . . . . ?
N19 Co3 N30 N29 -87.31(18) . . . . ?
N19 Co3 N30 C65 91.06(17) . . . . ?
N19 N20 N21 N22 0.0(3) . . . . ?
N20 N19 C53 N22 -1.5(3) . . . . ?
N20 N19 C53 N23 179.5(2) . . . . ?
N20 N21 N22 C53 -0.9(3) . . . . ?
N21 N22 C53 N19 1.4(3) . . . . ?
N21 N22 C53 N23 -179.6(3) . . . . ?
N23 N24 C54 C55 -176.5(2) . . . . ?
N23 N24 C54 C63 0.9(4) . . . . ?
N24 Co3 O5 C55 -2.43(17) . . . . ?
N24 Co3 N19 N20 -178.1(3) . . . . ?
N24 Co3 N19 C53 -0.06(17) . . . . ?
N24 Co3 N25 N26 0.6(3) . . . . ?
N24 Co3 N25 C64 175.12(17) . . . . ?
N24 N23 C53 N19 -1.1(3) . . . . ?
N24 N23 C53 N22 -180.0(3) . . . . ?
N24 C54 C55 O5 -4.8(3) . . . . ?
N24 C54 C55 C56 174.2(2) . . . . ?
N24 C54 C63 C58 -173.7(2) . . . . ?
N24 C54 C63 C62 7.2(4) . . . . ?
N25 Co3 O5 C55 -100.75(17) . . . . ?
N25 Co3 N19 N20 -79.7(3) . . . . ?
N25 Co3 N19 C53 98.40(18) . . . . ?
N25 Co3 N24 N23 -89.9(2) . . . . ?
N25 Co3 N24 C54 91.15(18) . . . . ?
N25 Co3 N30 N29 2.27(18) . . . . ?
N25 Co3 N30 C65 -179.36(18) . . . . ?
N25 N26 N27 N28 -0.2(3) . . . . ?
N26 N25 C64 N28 -0.6(3) . . . . ?
N26 N25 C64 N29 179.5(2) . . . . ?
N26 N27 N28 C64 -0.2(3) . . . . ?
N27 N28 C64 N25 0.5(3) . . . . ?
N27 N28 C64 N29 -179.6(2) . . . . ?
N29 N30 C65 C1X 2.2(4) . . . . ?
N29 N30 C65 C66 179.8(2) . . . . ?
N30 Co3 O5 C55 177.86(17) . . . . ?
N30 Co3 N19 N20 1.6(3) . . . . ?
N30 Co3 N19 C53 179.62(17) . . . . ?
N30 Co3 N25 N26 -177.2(3) . . . . ?
N30 Co3 N25 C64 -2.64(17) . . . . ?
N30 N29 C64 N25 -1.3(3) . . . . ?
N30 N29 C64 N28 178.8(3) . . . . ?
N30 C65 C66 O7 -2.6(3) . . . . ?
N30 C65 C66 C67 177.5(2) . . . . ?
C1X C65 C66 O7 175.2(2) . . . . ?
C1X C65 C66 C67 -4.7(4) . . . . ?
C1X C69 C70 C71 0.4(5) . . . . ?
C53 N19 N20 N21 0.9(3) . . . . ?
C53 N23 N24 Co3 1.1(3) . . . . ?
C53 N23 N24 C54 179.9(2) . . . . ?
C54 C55 C56 C57 0.2(4) . . . . ?
C55 C54 C63 C58 3.4(4) . . . . ?
C55 C54 C63 C62 -175.7(3) . . . . ?
C55 C56 C57 C58 2.8(5) . . . . ?
C56 C57 C58 C59 179.0(3) . . . . ?
C56 C57 C58 C63 -2.6(5) . . . . ?
C57 C58 C59 C60 -178.7(3) . . . . ?
C57 C58 C63 C54 -0.6(4) . . . . ?
C57 C58 C63 C62 178.6(3) . . . . ?
C58 C59 C60 C61 -1.1(5) . . . . ?
C59 C58 C63 C54 177.9(3) . . . . ?
C59 C58 C63 C62 -3.0(4) . . . . ?
C59 C60 C61 O6 -179.9(4) . . . . ?
C59 C60 C61 C62 -0.7(5) . . . . ?
C60 C61 C62 C63 0.6(5) . . . . ?
C61 C62 C63 C54 -179.7(3) . . . . ?
C61 C62 C63 C58 1.2(4) . . . . ?
C63 C54 C55 O5 177.7(2) . . . . ?
C63 C54 C55 C56 -3.3(4) . . . . ?
C63 C58 C59 C60 2.9(5) . . . . ?
C64 N25 N26 N27 0.5(3) . . . . ?
C64 N29 N30 Co3 -1.2(2) . . . . ?
C64 N29 N30 C65 -179.4(2) . . . . ?
C65 C1X C69 C68 1.5(4) . . . . ?
C65 C1X C69 C70 -176.7(2) . . . . ?
C65 C1X C73 C72 174.9(3) . . . . ?
C65 C66 C67 C68 2.6(4) . . . . ?
C66 C67 C68 C69 1.6(4) . . . . ?
C67 C68 C69 C1X -3.7(4) . . . . ?
C67 C68 C69 C70 174.4(3) . . . . ?
C68 C69 C70 C71 -177.6(3) . . . . ?
C69 C1X C65 N30 180.0(2) . . . . ?
C69 C1X C65 C66 2.6(3) . . . . ?
C69 C1X C73 C72 -2.9(4) . . . . ?
C69 C70 C71 C72 -0.7(6) . . . . ?
C70 C71 C72 O8 -179.6(4) . . . . ?
C70 C71 C72 C73 -0.8(6) . . . . ?
C71 C72 C73 C1X 2.7(5) . . . . ?
C73 C1X C65 N30 2.1(4) . . . . ?
C73 C1X C65 C66 -175.3(2) . . . . ?
C73 C1X C69 C68 179.5(2) . . . . ?
C73 C1X C69 C70 1.4(4) . . . . ?

loop_
_smtbx_masks_void_nr
_smtbx_masks_void_average_x
_smtbx_masks_void_average_y
_smtbx_masks_void_average_z
_smtbx_masks_void_volume
_smtbx_masks_void_count_electrons
_smtbx_masks_void_content
1 0.626 -0.926 -0.285 1585.8 431.1 '8 C4H9NO,2 H2O'
